data_7023407
loop_
_publ_author_name
'Bhattacharyya, Sudipta'
'Sarkar, Amrita'
'Dey, Suman Kr'
'Jose, Gregor P.'
'Mukherjee, Arindam'
'Sengupta, Tapas K.'

_publ_section_title
;
 Copper(II) complex of methionine conjugated bis-pyrazole based ligand
 promotes dual pathway for DNA cleavage.
;
_journal_issue 32
_journal_name_full 'Dalton transactions (Cambridge, England : 2003)'
_journal_page_first 11709
_journal_page_last 11719
_journal_paper_doi 10.1039/c3dt51296g
_journal_volume 42
_journal_year 2013
_chemical_formula_moiety 'C38 H60 Cu N12 O6,C4 H6 N2,O2,2(C2 H3 N),2(Cl)'
_chemical_formula_sum 'C46 H72 Cl2 Cu N16 O8'
_chemical_formula_weight 1111.65
_chemical_name_systematic
; 
 ? 
;
_space_group_IT_number 2
_symmetry_cell_setting triclinic
_symmetry_space_group_name_Hall '-P 1'
_symmetry_space_group_name_H-M 'P -1'
_atom_sites_solution_hydrogens geom
_atom_sites_solution_primary direct
_atom_sites_solution_secondary difmap
_audit_creation_method SHELXL-97
_cell_angle_alpha 69.076(2)
_cell_angle_beta 70.144(2)
_cell_angle_gamma 82.168(2)
_cell_formula_units_Z 1
_cell_length_a 9.9692(10)
_cell_length_b 10.5011(11)
_cell_length_c 14.4625(16)
_cell_measurement_reflns_used 9978
_cell_measurement_temperature 100(2)
_cell_measurement_theta_max 28.33
_cell_measurement_theta_min 2.98
_cell_volume 1329.9(2)
_computing_cell_refinement 'Bruker SMART'
_computing_data_collection 'Bruker SMART'
_computing_data_reduction 'Bruker SAINT'
_computing_molecular_graphics 'Bruker SHELXTL'
_computing_publication_material 'Bruker SHELXTL'
_computing_structure_refinement 'Bruker SHELXTL'
_computing_structure_solution 'Bruker SHELXTL'
_diffrn_ambient_temperature 100(2)
_diffrn_measured_fraction_theta_full 0.994
_diffrn_measured_fraction_theta_max 0.994
_diffrn_measurement_device_type 'CCD area detector'
_diffrn_measurement_method 'phi and omega scans'
_diffrn_radiation_monochromator graphite
_diffrn_radiation_source 'fine-focus sealed tube'
_diffrn_radiation_type MoK\a
_diffrn_radiation_wavelength 0.71073
_diffrn_reflns_av_R_equivalents 0.0262
_diffrn_reflns_av_sigmaI/netI 0.0202
_diffrn_reflns_limit_h_max 13
_diffrn_reflns_limit_h_min -13
_diffrn_reflns_limit_k_max 13
_diffrn_reflns_limit_k_min -13
_diffrn_reflns_limit_l_max 19
_diffrn_reflns_limit_l_min -19
_diffrn_reflns_number 23922
_diffrn_reflns_theta_full 28.28
_diffrn_reflns_theta_max 28.28
_diffrn_reflns_theta_min 2.08
_exptl_absorpt_coefficient_mu 0.578
_exptl_absorpt_correction_T_max 0.7457
_exptl_absorpt_correction_T_min 0.6726
_exptl_absorpt_correction_type multi-scan
_exptl_absorpt_process_details (SADABS,Sheldrick,bruker,2001)
_exptl_crystal_colour blue
_exptl_crystal_density_diffrn 1.388
_exptl_crystal_density_method 'not measured'
_exptl_crystal_description block
_exptl_crystal_F_000 591
_exptl_crystal_size_max 0.48
_exptl_crystal_size_mid 0.25
_exptl_crystal_size_min 0.18
_refine_diff_density_max 0.584
_refine_diff_density_min -1.328
_refine_diff_density_rms 0.108
_refine_ls_extinction_method none
_refine_ls_goodness_of_fit_ref 1.063
_refine_ls_hydrogen_treatment constr
_refine_ls_matrix_type full
_refine_ls_number_parameters 340
_refine_ls_number_reflns 6563
_refine_ls_number_restraints 0
_refine_ls_restrained_S_all 1.063
_refine_ls_R_factor_all 0.0497
_refine_ls_R_factor_gt 0.0467
_refine_ls_shift/su_max 0.001
_refine_ls_shift/su_mean 0.000
_refine_ls_structure_factor_coef Fsqd
_refine_ls_weighting_details 'calc w=1/[\s^2^(Fo^2^)+(0.0810P)^2^+2.1095P] where P=(Fo^2^+2Fc^2^)/3'
_refine_ls_weighting_scheme calc
_refine_ls_wR_factor_gt 0.1419
_refine_ls_wR_factor_ref 0.1447
_reflns_number_gt 6111
_reflns_number_total 6563
_reflns_threshold_expression >2sigma(I)
_cod_data_source_file c3dt51296g.txt
_cod_data_source_block mo_am_077_sb_015b_0m
_cod_depositor_comments
;
The following automatic conversions were performed:

'_symmetry_cell_setting' value 'Triclinic' changed to 'triclinic'
according to /home/saulius/struct/CIF-dictionaries/cif_core.dic
dictionary named 'cif_core.dic' version 2.4.2 from 2011-04-26.

Automatic conversion script
Id: cif_fix_values 1891 2012-01-12 08:04:46Z andrius 
;
_cod_original_sg_symbol_H-M P-1
_cod_database_code 7023407

loop_
_symmetry_equiv_pos_as_xyz
'x, y, z'
'-x, -y, -z'

loop_
_atom_site_label
_atom_site_type_symbol
_atom_site_fract_x
_atom_site_fract_y
_atom_site_fract_z
_atom_site_U_iso_or_equiv
_atom_site_adp_type
_atom_site_occupancy
_atom_site_symmetry_multiplicity
_atom_site_calc_flag
_atom_site_refinement_flags
Cu1 Cu 0.0000 0.5000 0.5000 0.01016(11) Uani 1 2 d S
Cl1 Cl 0.21893(6) 0.71192(5) 0.98188(4) 0.02077(13) Uani 1 1 d .
O1 O -0.01196(16) 0.30313(15) 0.63793(11) 0.0140(3) Uani 1 1 d .
O2 O 0.2177(2) 0.25141(18) 0.77910(13) 0.0267(4) Uani 1 1 d .
O3 O 0.26680(18) 0.12608(16) 0.93014(12) 0.0195(3) Uani 1 1 d .
N4 N 0.02130(18) 0.54651(17) 0.68312(13) 0.0120(3) Uani 1 1 d .
N3 N 0.08047(18) 0.58321(17) 0.57664(13) 0.0125(3) Uani 1 1 d .
N2 N -0.21645(18) 0.52110(17) 0.69248(13) 0.0118(3) Uani 1 1 d .
N1 N -0.19760(18) 0.54105(18) 0.58964(13) 0.0126(3) Uani 1 1 d .
N5 N -0.1062(2) 0.21319(18) 0.81433(14) 0.0153(3) Uani 1 1 d .
H5 H -0.1463 0.2302 0.8716 0.018 Uiso 1 1 calc R
N6 N 0.1322(2) 0.03694(19) 0.87451(15) 0.0197(4) Uani 1 1 d .
H6 H 0.1192 -0.0282 0.9332 0.024 Uiso 1 1 calc R
C12 C -0.0670(2) 0.3161(2) 0.72528(15) 0.0125(4) Uani 1 1 d .
C11 C -0.1022(2) 0.45911(19) 0.73586(15) 0.0114(3) Uani 1 1 d .
H2 H -0.1347 0.4493 0.8100 0.014 Uiso 1 1 calc R
C8 C 0.0812(2) 0.6135(2) 0.72399(16) 0.0141(4) Uani 1 1 d .
C7 C 0.1862(2) 0.6933(2) 0.64077(17) 0.0160(4) Uani 1 1 d .
H7 H 0.2480 0.7497 0.6437 0.019 Uiso 1 1 calc R
C6 C 0.1817(2) 0.6731(2) 0.55114(16) 0.0144(4) Uani 1 1 d .
C9 C 0.2713(2) 0.7397(2) 0.44088(17) 0.0196(4) Uani 1 1 d .
H9A H 0.3342 0.6730 0.4160 0.029 Uiso 1 1 calc R
H9B H 0.3264 0.8102 0.4378 0.029 Uiso 1 1 calc R
H9C H 0.2107 0.7788 0.3981 0.029 Uiso 1 1 calc R
C10 C 0.0267(3) 0.6034(2) 0.83606(17) 0.0196(4) Uani 1 1 d .
H10A H -0.0571 0.6602 0.8476 0.029 Uiso 1 1 calc R
H10B H 0.0987 0.6329 0.8538 0.029 Uiso 1 1 calc R
H10C H 0.0033 0.5105 0.8788 0.029 Uiso 1 1 calc R
C3 C -0.3449(2) 0.5702(2) 0.73927(16) 0.0143(4) Uani 1 1 d .
C2 C -0.4131(2) 0.6201(2) 0.66445(17) 0.0168(4) Uani 1 1 d .
H2A H -0.5043 0.6588 0.6732 0.020 Uiso 1 1 calc R
C1 C -0.3187(2) 0.6015(2) 0.57272(16) 0.0141(4) Uani 1 1 d .
C4 C -0.3413(2) 0.6413(2) 0.46894(17) 0.0192(4) Uani 1 1 d .
H4A H -0.2530 0.6717 0.4146 0.029 Uiso 1 1 calc R
H4B H -0.4113 0.7137 0.4632 0.029 Uiso 1 1 calc R
H4C H -0.3741 0.5641 0.4624 0.029 Uiso 1 1 calc R
C5 C -0.3883(2) 0.5700(2) 0.84877(17) 0.0203(4) Uani 1 1 d .
H5A H -0.3781 0.4794 0.8944 0.030 Uiso 1 1 calc R
H5B H -0.4860 0.5999 0.8691 0.030 Uiso 1 1 calc R
H5C H -0.3287 0.6307 0.8533 0.030 Uiso 1 1 calc R
C13 C -0.0825(3) 0.0711(2) 0.81730(17) 0.0186(4) Uani 1 1 d .
H13A H -0.1157 0.0598 0.7650 0.022 Uiso 1 1 calc R
H13B H -0.1381 0.0122 0.8850 0.022 Uiso 1 1 calc R
C14 C 0.0740(3) 0.0277(2) 0.79749(18) 0.0201(4) Uani 1 1 d .
H14A H 0.0842 -0.0656 0.7978 0.024 Uiso 1 1 calc R
H14B H 0.1290 0.0849 0.7288 0.024 Uiso 1 1 calc R
C15 C 0.2070(3) 0.1479(2) 0.85404(17) 0.0191(4) Uani 1 1 d .
C16 C 0.3599(2) 0.2297(2) 0.92205(18) 0.0189(4) Uani 1 1 d .
C17 C 0.3936(3) 0.1709(3) 1.02473(19) 0.0245(5) Uani 1 1 d .
H17A H 0.3077 0.1677 1.0817 0.037 Uiso 1 1 calc R
H17B H 0.4614 0.2275 1.0248 0.037 Uiso 1 1 calc R
H17C H 0.4329 0.0804 1.0324 0.037 Uiso 1 1 calc R
C18 C 0.2811(3) 0.3663(2) 0.9146(2) 0.0247(5) Uani 1 1 d .
H18A H 0.2770 0.4107 0.8449 0.037 Uiso 1 1 calc R
H18B H 0.3306 0.4227 0.9315 0.037 Uiso 1 1 calc R
H18C H 0.1859 0.3514 0.9626 0.037 Uiso 1 1 calc R
C19 C 0.4947(3) 0.2400(3) 0.8293(2) 0.0275(5) Uani 1 1 d .
H19A H 0.5397 0.1516 0.8368 0.041 Uiso 1 1 calc R
H19B H 0.5592 0.3020 0.8269 0.041 Uiso 1 1 calc R
H19C H 0.4701 0.2727 0.7660 0.041 Uiso 1 1 calc R
C23 C 0.5397(5) 0.0509(5) 0.3278(7) 0.086(2) Uani 1 1 d .
C21 C 0.1572(3) 0.1177(3) 0.4051(3) 0.0316(6) Uani 1 1 d .
C20 C 0.1569(3) 0.0845(3) 0.5116(2) 0.0346(6) Uani 1 1 d .
H20A H 0.1126 -0.0020 0.5535 0.052 Uiso 1 1 calc R
H20B H 0.1046 0.1537 0.5392 0.052 Uiso 1 1 calc R
H20C H 0.2532 0.0799 0.5126 0.052 Uiso 1 1 calc R
C22 C 0.5526(7) 0.0384(7) 0.4200(5) 0.0862(17) Uani 1 1 d .
H22A H 0.4643 0.0074 0.4741 0.129 Uiso 1 1 calc R
H22B H 0.5752 0.1252 0.4185 0.129 Uiso 1 1 calc R
H22C H 0.6273 -0.0265 0.4333 0.129 Uiso 1 1 calc R
N7 N 0.1568(3) 0.1425(3) 0.3210(2) 0.0419(6) Uani 1 1 d .
N8 N 0.5247(7) 0.0658(6) 0.2491(5) 0.107(2) Uani 1 1 d .
O4 O 0.6511(4) 0.1584(4) 0.2601(3) 0.0735(9) Uani 1 1 d .

loop_
_atom_site_aniso_label
_atom_site_aniso_U_11
_atom_site_aniso_U_22
_atom_site_aniso_U_33
_atom_site_aniso_U_23
_atom_site_aniso_U_13
_atom_site_aniso_U_12
Cu1 0.01010(17) 0.01210(17) 0.00818(17) -0.00318(12) -0.00281(12) -0.00055(11)
Cl1 0.0320(3) 0.0165(2) 0.0136(2) -0.00431(18) -0.0079(2) 0.00028(19)
O1 0.0181(7) 0.0130(7) 0.0103(6) -0.0033(5) -0.0046(5) 0.0006(5)
O2 0.0427(11) 0.0186(8) 0.0166(8) 0.0020(6) -0.0119(7) -0.0086(7)
O3 0.0267(8) 0.0179(7) 0.0137(7) -0.0016(6) -0.0082(6) -0.0060(6)
N4 0.0128(8) 0.0127(7) 0.0106(7) -0.0037(6) -0.0037(6) -0.0005(6)
N3 0.0132(8) 0.0139(8) 0.0091(7) -0.0025(6) -0.0028(6) -0.0016(6)
N2 0.0122(8) 0.0136(8) 0.0091(7) -0.0036(6) -0.0033(6) 0.0000(6)
N1 0.0132(8) 0.0148(8) 0.0091(7) -0.0031(6) -0.0038(6) 0.0000(6)
N5 0.0202(9) 0.0136(8) 0.0106(8) -0.0027(6) -0.0035(6) -0.0027(6)
N6 0.0305(10) 0.0138(8) 0.0158(9) -0.0010(7) -0.0122(8) -0.0017(7)
C12 0.0130(9) 0.0124(8) 0.0125(9) -0.0034(7) -0.0054(7) -0.0006(7)
C11 0.0128(9) 0.0119(8) 0.0088(8) -0.0026(7) -0.0033(7) -0.0007(7)
C8 0.0151(9) 0.0140(9) 0.0163(9) -0.0070(7) -0.0078(7) 0.0023(7)
C7 0.0160(9) 0.0155(9) 0.0189(10) -0.0061(8) -0.0080(8) -0.0007(7)
C6 0.0126(9) 0.0145(9) 0.0155(9) -0.0039(7) -0.0045(7) -0.0005(7)
C9 0.0176(10) 0.0222(10) 0.0166(10) -0.0034(8) -0.0029(8) -0.0078(8)
C10 0.0244(11) 0.0226(10) 0.0159(10) -0.0095(8) -0.0079(8) -0.0004(8)
C3 0.0130(9) 0.0137(9) 0.0146(9) -0.0053(7) -0.0016(7) -0.0003(7)
C2 0.0136(9) 0.0170(9) 0.0186(10) -0.0057(8) -0.0051(8) 0.0028(7)
C1 0.0128(9) 0.0134(9) 0.0149(9) -0.0023(7) -0.0054(7) -0.0004(7)
C4 0.0180(10) 0.0234(10) 0.0165(10) -0.0042(8) -0.0094(8) 0.0025(8)
C5 0.0190(10) 0.0264(11) 0.0155(10) -0.0111(8) -0.0023(8) 0.0032(8)
C13 0.0282(11) 0.0126(9) 0.0151(9) -0.0015(7) -0.0084(8) -0.0053(8)
C14 0.0315(12) 0.0145(9) 0.0179(10) -0.0058(8) -0.0124(9) 0.0013(8)
C15 0.0263(11) 0.0170(10) 0.0132(9) -0.0042(8) -0.0060(8) -0.0012(8)
C16 0.0207(10) 0.0163(10) 0.0196(10) -0.0068(8) -0.0042(8) -0.0028(8)
C17 0.0288(12) 0.0243(11) 0.0250(11) -0.0097(9) -0.0125(10) -0.0011(9)
C18 0.0280(12) 0.0194(11) 0.0266(12) -0.0103(9) -0.0071(9) 0.0026(9)
C19 0.0239(12) 0.0237(11) 0.0264(12) -0.0071(9) 0.0015(9) -0.0020(9)
C23 0.043(2) 0.035(2) 0.182(7) -0.028(3) -0.047(4) 0.0042(16)
C21 0.0195(11) 0.0187(11) 0.0491(17) -0.0117(11) -0.0010(11) -0.0013(9)
C20 0.0286(13) 0.0247(12) 0.0463(16) -0.0164(12) -0.0010(11) -0.0029(10)
C22 0.086(4) 0.100(4) 0.080(4) -0.022(3) -0.047(3) 0.005(3)
N7 0.0312(13) 0.0351(13) 0.0493(17) -0.0087(12) -0.0058(11) -0.0006(10)
N8 0.085(4) 0.082(4) 0.116(5) -0.036(4) 0.026(3) -0.019(3)
O4 0.071(2) 0.075(2) 0.078(2) -0.0331(18) -0.0188(17) -0.0066(17)

loop_
_atom_type_symbol
_atom_type_description
_atom_type_scat_dispersion_real
_atom_type_scat_dispersion_imag
_atom_type_scat_source
C C 0.0033 0.0016 'International Tables Vol C Tables 4.2.6.8 and 6.1.1.4'
H H 0.0000 0.0000 'International Tables Vol C Tables 4.2.6.8 and 6.1.1.4'
N N 0.0061 0.0033 'International Tables Vol C Tables 4.2.6.8 and 6.1.1.4'
O O 0.0106 0.0060 'International Tables Vol C Tables 4.2.6.8 and 6.1.1.4'
Cl Cl 0.1484 0.1585 'International Tables Vol C Tables 4.2.6.8 and 6.1.1.4'
Cu Cu 0.3201 1.2651 'International Tables Vol C Tables 4.2.6.8 and 6.1.1.4'

loop_
_geom_angle_atom_site_label_1
_geom_angle_atom_site_label_2
_geom_angle_atom_site_label_3
_geom_angle
_geom_angle_site_symmetry_1
_geom_angle_site_symmetry_3
N3 Cu1 N3 180.000(1) . 2_566
N3 Cu1 N1 86.79(7) . .
N3 Cu1 N1 93.21(7) 2_566 .
N3 Cu1 N1 93.21(7) . 2_566
N3 Cu1 N1 86.79(7) 2_566 2_566
N1 Cu1 N1 180.0 . 2_566
N3 Cu1 O1 85.41(6) . .
N3 Cu1 O1 94.59(6) 2_566 .
N1 Cu1 O1 84.59(6) . .
N1 Cu1 O1 95.41(6) 2_566 .
N3 Cu1 O1 94.59(6) . 2_566
N3 Cu1 O1 85.41(6) 2_566 2_566
N1 Cu1 O1 95.41(6) . 2_566
N1 Cu1 O1 84.59(6) 2_566 2_566
O1 Cu1 O1 180.00(7) . 2_566
C12 O1 Cu1 114.92(13) . .
C15 O3 C16 119.81(17) . .
C8 N4 N3 111.93(16) . .
C8 N4 C11 128.01(17) . .
N3 N4 C11 119.61(16) . .
C6 N3 N4 105.21(16) . .
C6 N3 Cu1 136.78(14) . .
N4 N3 Cu1 118.00(12) . .
C3 N2 N1 111.87(16) . .
C3 N2 C11 128.58(17) . .
N1 N2 C11 119.49(16) . .
C1 N1 N2 105.42(16) . .
C1 N1 Cu1 136.23(14) . .
N2 N1 Cu1 117.72(12) . .
C12 N5 C13 121.46(18) . .
C12 N5 H5 119.3 . .
C13 N5 H5 119.3 . .
C15 N6 C14 120.23(18) . .
C15 N6 H6 119.9 . .
C14 N6 H6 119.9 . .
O1 C12 N5 124.57(19) . .
O1 C12 C11 120.56(17) . .
N5 C12 C11 114.79(17) . .
N2 C11 N4 109.68(15) . .
N2 C11 C12 109.05(16) . .
N4 C11 C12 111.81(16) . .
N2 C11 H2 108.7 . .
N4 C11 H2 108.7 . .
C12 C11 H2 108.7 . .
N4 C8 C7 105.83(18) . .
N4 C8 C10 122.87(19) . .
C7 C8 C10 131.10(19) . .
C8 C7 C6 106.79(18) . .
C8 C7 H7 126.6 . .
C6 C7 H7 126.6 . .
N3 C6 C7 110.21(18) . .
N3 C6 C9 122.28(19) . .
C7 C6 C9 127.50(19) . .
C6 C9 H9A 109.5 . .
C6 C9 H9B 109.5 . .
H9A C9 H9B 109.5 . .
C6 C9 H9C 109.5 . .
H9A C9 H9C 109.5 . .
H9B C9 H9C 109.5 . .
C8 C10 H10A 109.5 . .
C8 C10 H10B 109.5 . .
H10A C10 H10B 109.5 . .
C8 C10 H10C 109.5 . .
H10A C10 H10C 109.5 . .
H10B C10 H10C 109.5 . .
N2 C3 C2 105.82(18) . .
N2 C3 C5 122.79(19) . .
C2 C3 C5 131.34(19) . .
C3 C2 C1 107.01(18) . .
C3 C2 H2A 126.5 . .
C1 C2 H2A 126.5 . .
N1 C1 C2 109.85(18) . .
N1 C1 C4 122.36(19) . .
C2 C1 C4 127.79(19) . .
C1 C4 H4A 109.5 . .
C1 C4 H4B 109.5 . .
H4A C4 H4B 109.5 . .
C1 C4 H4C 109.5 . .
H4A C4 H4C 109.5 . .
H4B C4 H4C 109.5 . .
C3 C5 H5A 109.5 . .
C3 C5 H5B 109.5 . .
H5A C5 H5B 109.5 . .
C3 C5 H5C 109.5 . .
H5A C5 H5C 109.5 . .
H5B C5 H5C 109.5 . .
N5 C13 C14 112.36(18) . .
N5 C13 H13A 109.1 . .
C14 C13 H13A 109.1 . .
N5 C13 H13B 109.1 . .
C14 C13 H13B 109.1 . .
H13A C13 H13B 107.9 . .
N6 C14 C13 113.08(19) . .
N6 C14 H14A 109.0 . .
C13 C14 H14A 109.0 . .
N6 C14 H14B 109.0 . .
C13 C14 H14B 109.0 . .
H14A C14 H14B 107.8 . .
O2 C15 N6 124.9(2) . .
O2 C15 O3 125.4(2) . .
N6 C15 O3 109.77(18) . .
O3 C16 C18 111.00(19) . .
O3 C16 C17 102.74(17) . .
C18 C16 C17 110.18(19) . .
O3 C16 C19 109.03(19) . .
C18 C16 C19 112.4(2) . .
C17 C16 C19 111.0(2) . .
C16 C17 H17A 109.5 . .
C16 C17 H17B 109.5 . .
H17A C17 H17B 109.5 . .
C16 C17 H17C 109.5 . .
H17A C17 H17C 109.5 . .
H17B C17 H17C 109.5 . .
C16 C18 H18A 109.5 . .
C16 C18 H18B 109.5 . .
H18A C18 H18B 109.5 . .
C16 C18 H18C 109.5 . .
H18A C18 H18C 109.5 . .
H18B C18 H18C 109.5 . .
C16 C19 H19A 109.5 . .
C16 C19 H19B 109.5 . .
H19A C19 H19B 109.5 . .
C16 C19 H19C 109.5 . .
H19A C19 H19C 109.5 . .
H19B C19 H19C 109.5 . .
N8 C23 C22 177.2(7) . .
N7 C21 C20 179.2(3) . .
C21 C20 H20A 109.5 . .
C21 C20 H20B 109.5 . .
H20A C20 H20B 109.5 . .
C21 C20 H20C 109.5 . .
H20A C20 H20C 109.5 . .
H20B C20 H20C 109.5 . .
C23 C22 H22A 109.5 . .
C23 C22 H22B 109.5 . .
H22A C22 H22B 109.5 . .
C23 C22 H22C 109.5 . .
H22A C22 H22C 109.5 . .
H22B C22 H22C 109.5 . .

loop_
_geom_bond_atom_site_label_1
_geom_bond_atom_site_label_2
_geom_bond_distance
_geom_bond_site_symmetry_2
Cu1 N3 2.0305(17) .
Cu1 N3 2.0305(17) 2_566
Cu1 N1 2.0445(17) .
Cu1 N1 2.0445(17) 2_566
Cu1 O1 2.2863(14) .
Cu1 O1 2.2863(14) 2_566
O1 C12 1.244(2) .
O2 C15 1.216(3) .
O3 C15 1.359(3) .
O3 C16 1.473(3) .
N4 C8 1.361(3) .
N4 N3 1.374(2) .
N4 C11 1.452(2) .
N3 C6 1.343(3) .
N2 C3 1.358(3) .
N2 N1 1.375(2) .
N2 C11 1.451(2) .
N1 C1 1.342(3) .
N5 C12 1.326(3) .
N5 C13 1.466(3) .
N5 H5 0.8600 .
N6 C15 1.357(3) .
N6 C14 1.455(3) .
N6 H6 0.8600 .
C12 C11 1.545(3) .
C11 H2 0.9800 .
C8 C7 1.382(3) .
C8 C10 1.493(3) .
C7 C6 1.402(3) .
C7 H7 0.9300 .
C6 C9 1.495(3) .
C9 H9A 0.9600 .
C9 H9B 0.9600 .
C9 H9C 0.9600 .
C10 H10A 0.9600 .
C10 H10B 0.9600 .
C10 H10C 0.9600 .
C3 C2 1.380(3) .
C3 C5 1.493(3) .
C2 C1 1.404(3) .
C2 H2A 0.9300 .
C1 C4 1.495(3) .
C4 H4A 0.9600 .
C4 H4B 0.9600 .
C4 H4C 0.9600 .
C5 H5A 0.9600 .
C5 H5B 0.9600 .
C5 H5C 0.9600 .
C13 C14 1.524(3) .
C13 H13A 0.9700 .
C13 H13B 0.9700 .
C14 H14A 0.9700 .
C14 H14B 0.9700 .
C16 C18 1.525(3) .
C16 C17 1.526(3) .
C16 C19 1.526(3) .
C17 H17A 0.9600 .
C17 H17B 0.9600 .
C17 H17C 0.9600 .
C18 H18A 0.9600 .
C18 H18B 0.9600 .
C18 H18C 0.9600 .
C19 H19A 0.9600 .
C19 H19B 0.9600 .
C19 H19C 0.9600 .
C23 N8 1.151(9) .
C23 C22 1.340(10) .
C21 N7 1.149(4) .
C21 C20 1.453(5) .
C20 H20A 0.9600 .
C20 H20B 0.9600 .
C20 H20C 0.9600 .
C22 H22A 0.9600 .
C22 H22B 0.9600 .
C22 H22C 0.9600 .
